data_7063932
loop_
_publ_author_name
'Bai, Jinku'
'Wang, Shuo'
'Wang, Xin-Yue'
'Shen, Yun-Jia'
'Sun, Xin'
'Li, Zhi-Ao'
'Chen, Xu-Lang'
'Gong, Han-Yuan'

_publ_section_title
;
 Quantitative substituent effects in nitrogen-containing polycyclic
 aromatic hydrocarbons: implications for metal ion complexation
;
_journal_issue 32
_journal_name_full 'New Journal of Chemistry'
_journal_page_first 13699
_journal_page_last 13704
_journal_paper_doi 10.1039/D5NJ01550B
_journal_volume 49
_journal_year 2025
_chemical_formula_sum 'C27.5 H16 Cl5 N2 O0.5 Zn'
_chemical_formula_weight 625.04
_space_group_crystal_system monoclinic
_space_group_IT_number 15
_space_group_name_Hall '-I 2ya'
_space_group_name_H-M_alt 'I 1 2/a 1'
_atom_sites_solution_hydrogens mixed
_audit_creation_method SHELXL-2018/3
_audit_update_record
;
2025-07-09 deposited with the CCDC.	2025-07-16 downloaded from the CCDC.
;
_cell_angle_alpha 90
_cell_angle_beta 108.586(2)
_cell_angle_gamma 90
_cell_formula_units_Z 8
_cell_length_a 15.4942(4)
_cell_length_b 21.0697(4)
_cell_length_c 15.6395(3)
_cell_measurement_reflns_used 3846
_cell_measurement_temperature 170(2)
_cell_measurement_theta_max 62.498
_cell_measurement_theta_min 3.646
_cell_volume 4839.36(19)
_computing_cell_refinement 'CrysAlisPro 1.171.42.96a (Rigaku OD, 2023)'
_computing_data_collection 'CrysAlisPro 1.171.42.96a (Rigaku OD, 2023)'
_computing_data_reduction 'CrysAlisPro 1.171.42.96a (Rigaku OD, 2023)'
_computing_structure_refinement 'SHELXL-2018/3 (Sheldrick, 2018)'
_computing_structure_solution 'SHELXT 2018/2 (Sheldrick, 2018)'
_diffrn_ambient_temperature 170(2)
_diffrn_detector_area_resol_mean 10.0000
_diffrn_measured_fraction_theta_full 0.999
_diffrn_measured_fraction_theta_max 0.999
_diffrn_measurement_device_type 'XtaLAB Synergy R, HyPix'
_diffrn_measurement_method '\w scans'
_diffrn_radiation_type CuK\a
_diffrn_radiation_wavelength 1.54184
_diffrn_reflns_av_R_equivalents 0.0432
_diffrn_reflns_av_unetI/netI 0.0414
_diffrn_reflns_Laue_measured_fraction_full 0.999
_diffrn_reflns_Laue_measured_fraction_max 0.999
_diffrn_reflns_limit_h_max 17
_diffrn_reflns_limit_h_min -17
_diffrn_reflns_limit_k_max 24
_diffrn_reflns_limit_k_min -23
_diffrn_reflns_limit_l_max 17
_diffrn_reflns_limit_l_min -17
_diffrn_reflns_number 14768
_diffrn_reflns_point_group_measured_fraction_full 0.999
_diffrn_reflns_point_group_measured_fraction_max 0.999
_diffrn_reflns_theta_full 62.498
_diffrn_reflns_theta_max 62.498
_diffrn_reflns_theta_min 3.646
_exptl_absorpt_coefficient_mu 6.690
_exptl_absorpt_correction_T_max 1.00000
_exptl_absorpt_correction_T_min 0.67264
_exptl_absorpt_correction_type multi-scan
_exptl_absorpt_process_details
;
CrysAlisPro 1.171.42.96a (Rigaku Oxford Diffraction, 2023)
Empirical absorption correction using spherical harmonics,
implemented in SCALE3 ABSPACK scaling algorithm.
;
_exptl_crystal_colour red
_exptl_crystal_density_diffrn 1.716
_exptl_crystal_description needle
_exptl_crystal_F_000 2512
_exptl_crystal_size_max 0.100
_exptl_crystal_size_mid 0.050
_exptl_crystal_size_min 0.020
_refine_diff_density_max 0.743
_refine_diff_density_min -0.559
_refine_diff_density_rms 0.130
_refine_ls_extinction_method none
_refine_ls_goodness_of_fit_ref 1.007
_refine_ls_hydrogen_treatment mixed
_refine_ls_matrix_type full
_refine_ls_number_parameters 346
_refine_ls_number_reflns 3846
_refine_ls_number_restraints 22
_refine_ls_restrained_S_all 1.004
_refine_ls_R_factor_all 0.0679
_refine_ls_R_factor_gt 0.0621
_refine_ls_shift/su_max 0.001
_refine_ls_shift/su_mean 0.000
_refine_ls_structure_factor_coef Fsqd
_refine_ls_weighting_details 'w=1/[\s^2^(Fo^2^)+(0.1000P)^2^+115.0000P] where P=(Fo^2^+2Fc^2^)/3'
_refine_ls_weighting_scheme calc
_refine_ls_wR_factor_gt 0.2090
_refine_ls_wR_factor_ref 0.2129
_reflns_Friedel_coverage 0.000
_reflns_number_gt 3466
_reflns_number_total 3846
_reflns_threshold_expression 'I > 2\s(I)'
_cod_data_source_file d5nj01550b2.cif
_cod_data_source_block A_CCDC1
_cod_depositor_comments 'Adding full bibliography for 7063931--7063935.cif.'
_cod_original_sg_symbol_H-M 'I 2/a'
_cod_original_formula_sum 'C27.50 H16 Cl5 N2 O0.50 Zn'
_cod_database_code 7063932
_shelx_shelxl_version_number 2018/3
_shelx_space_group_comment
;
The symmetry employed for this shelxl refinement is uniquely defined
by the following loop, which should always be used as a source of
symmetry information in preference to the above space-group names.
They are only intended as comments.
;
_oxdiff_exptl_absorpt_empirical_full_min 0.758
_oxdiff_exptl_absorpt_empirical_full_max 1.372
_oxdiff_exptl_absorpt_empirical_details
;
Empirical correction (ABSPACK) includes:
- Absorption correction using spherical harmonics
- Frame scaling
;

loop_
_space_group_symop_operation_xyz
'x, y, z'
'-x+1/2, y, -z'
'x+1/2, y+1/2, z+1/2'
'-x+1, y+1/2, -z+1/2'
'-x, -y, -z'
'x-1/2, -y, z'
'-x+1/2, -y+1/2, -z+1/2'
'x, -y+1/2, z+1/2'

loop_
_atom_site_label
_atom_site_type_symbol
_atom_site_fract_x
_atom_site_fract_y
_atom_site_fract_z
_atom_site_U_iso_or_equiv
_atom_site_adp_type
_atom_site_occupancy
_atom_site_site_symmetry_order
_atom_site_calc_flag
_atom_site_refinement_flags_posn
_atom_site_refinement_flags_adp
_atom_site_refinement_flags_occupancy
_atom_site_disorder_assembly
_atom_site_disorder_group
Zn1 Zn 0.55399(6) 0.66563(4) 0.69691(6) 0.0261(3) Uani 1 1 d . . . . .
O1 O 0.7474(13) 0.6703(7) 0.5397(13) 0.082(6) Uani 0.5 1 d D . P A -1
H1A H 0.76(4) 0.648(10) 0.596(6) 0.123 Uiso 0.25 1 d DR U P A -1
Cl1 Cl 0.51714(12) 1.00610(7) 0.61858(11) 0.0278(4) Uani 1 1 d . . . . .
Cl2 Cl 0.49158(13) 0.32467(8) 0.63936(12) 0.0311(4) Uani 1 1 d . . . . .
Cl3 Cl 0.50756(14) 0.66693(8) 0.81720(12) 0.0371(5) Uani 1 1 d . . . . .
Cl4 Cl 0.69991(13) 0.65813(10) 0.71507(19) 0.0541(7) Uani 1 1 d . . . . .
Cl5 Cl 0.74195(15) 0.51590(10) 0.89162(14) 0.0466(6) Uani 1 1 d D . . . .
N1 N 0.4827(4) 0.7283(3) 0.5968(4) 0.0209(12) Uani 1 1 d . . . . .
N2 N 0.4733(4) 0.6021(3) 0.6048(4) 0.0214(12) Uani 1 1 d . . . . .
C1 C 0.4914(5) 0.7934(3) 0.5976(4) 0.0217(14) Uani 1 1 d . . . . .
C2 C 0.5656(5) 0.8215(3) 0.6612(5) 0.0270(15) Uani 1 1 d . . . . .
H2A H 0.610429 0.795378 0.701449 0.032 Uiso 1 1 calc R U . . .
C3 C 0.5752(5) 0.8861(3) 0.6669(5) 0.0286(16) Uani 1 1 d . . . . .
H3A H 0.626599 0.904798 0.710104 0.034 Uiso 1 1 calc R U . . .
C4 C 0.5084(5) 0.9241(3) 0.6081(5) 0.0241(15) Uani 1 1 d . . . . .
C5 C 0.4350(5) 0.8983(3) 0.5425(5) 0.0229(14) Uani 1 1 d . . . . .
H5A H 0.390952 0.925230 0.502782 0.028 Uiso 1 1 calc R U . . .
C6 C 0.4254(5) 0.8320(3) 0.5343(4) 0.0209(14) Uani 1 1 d . . . . .
C7 C 0.3521(5) 0.8012(3) 0.4662(4) 0.0218(14) Uani 1 1 d . . . . .
C8 C 0.2835(5) 0.8347(3) 0.4008(5) 0.0273(16) Uani 1 1 d . . . . .
H8A H 0.284478 0.879765 0.400091 0.033 Uiso 1 1 calc R U . . .
C9 C 0.2152(5) 0.8024(4) 0.3381(5) 0.0275(16) Uani 1 1 d . . . . .
H9A H 0.168244 0.825514 0.295440 0.033 Uiso 1 1 calc R U . . .
C10 C 0.2134(5) 0.7359(3) 0.3357(4) 0.0238(15) Uani 1 1 d . . . . .
H10A H 0.165719 0.714750 0.291084 0.029 Uiso 1 1 calc R U . . .
C11 C 0.2791(4) 0.7010(3) 0.3964(4) 0.0202(14) Uani 1 1 d . . . . .
C12 C 0.3497(4) 0.7344(3) 0.4639(4) 0.0190(14) Uani 1 1 d . . . . .
C13 C 0.4167(4) 0.7003(3) 0.5337(4) 0.0206(14) Uani 1 1 d . . . . .
C14 C 0.4122(4) 0.6307(3) 0.5361(4) 0.0186(13) Uani 1 1 d . . . . .
C15 C 0.3460(5) 0.5969(3) 0.4648(5) 0.0227(14) Uani 1 1 d . . . . .
C16 C 0.2828(5) 0.6308(3) 0.3964(5) 0.0235(15) Uani 1 1 d . . . . .
C17 C 0.2207(5) 0.5955(3) 0.3278(5) 0.0257(15) Uani 1 1 d . . . . .
H17A H 0.176785 0.616741 0.279629 0.031 Uiso 1 1 calc R U . . .
C18 C 0.2234(5) 0.5293(3) 0.3303(5) 0.0273(16) Uani 1 1 d . . . . .
H18A H 0.181532 0.506183 0.282764 0.033 Uiso 1 1 calc R U . . .
C19 C 0.2841(5) 0.4967(3) 0.3985(5) 0.0249(15) Uani 1 1 d . . . . .
H19A H 0.283531 0.451597 0.398570 0.030 Uiso 1 1 calc R U . . .
C20 C 0.3474(4) 0.5299(3) 0.4685(4) 0.0211(14) Uani 1 1 d . . . . .
C21 C 0.4130(4) 0.4986(3) 0.5433(4) 0.0203(14) Uani 1 1 d . . . . .
C22 C 0.4192(5) 0.4324(3) 0.5539(5) 0.0231(14) Uani 1 1 d . . . . .
H22A H 0.378784 0.405559 0.510508 0.028 Uiso 1 1 calc R U . . .
C23 C 0.4847(5) 0.4066(3) 0.6283(5) 0.0267(16) Uani 1 1 d . . . . .
C24 C 0.5440(5) 0.4446(3) 0.6942(4) 0.0249(15) Uani 1 1 d . . . . .
H24A H 0.587378 0.425354 0.744790 0.030 Uiso 1 1 calc R U . . .
C25 C 0.5403(5) 0.5091(3) 0.6866(5) 0.0244(15) Uani 1 1 d . . . . .
H25A H 0.580917 0.534915 0.731458 0.029 Uiso 1 1 calc R U . . .
C26 C 0.4750(4) 0.5372(3) 0.6106(4) 0.0205(14) Uani 1 1 d . . . . .
C27 C 0.7727(17) 0.5826(7) 0.9627(12) 0.044(5) Uani 0.5 1 d D U P B 1
H27A H 0.839705 0.583268 0.990969 0.052 Uiso 0.5 1 calc R U P B 1
H27B H 0.754898 0.621630 0.925994 0.052 Uiso 0.5 1 calc R U P B 1
C27A C 0.7198(15) 0.5812(7) 0.9521(11) 0.041(5) Uani 0.5 1 d D U P B 2
H27C H 0.729120 0.621058 0.922593 0.049 Uiso 0.5 1 calc R U P B 2
H27D H 0.655427 0.579853 0.950421 0.049 Uiso 0.5 1 calc R U P B 2
C28 C 0.759(7) 0.7327(8) 0.506(5) 0.083(14) Uani 0.5 1 d D U P A -1
H28A H 0.778520 0.762700 0.556302 0.125 Uiso 0.5 1 calc R U P A -1
H28B H 0.701125 0.746949 0.463027 0.125 Uiso 0.5 1 calc R U P A -1
H28C H 0.805313 0.730714 0.475427 0.125 Uiso 0.5 1 calc R U P A -1

loop_
_atom_site_aniso_label
_atom_site_aniso_U_11
_atom_site_aniso_U_22
_atom_site_aniso_U_33
_atom_site_aniso_U_23
_atom_site_aniso_U_13
_atom_site_aniso_U_12
Zn1 0.0243(5) 0.0207(5) 0.0251(5) 0.0003(4) -0.0040(4) 0.0013(4)
O1 0.064(9) 0.050(9) 0.119(16) -0.020(8) 0.010(13) -0.014(8)
Cl1 0.0335(9) 0.0183(8) 0.0269(9) 0.0003(6) 0.0029(7) -0.0022(7)
Cl2 0.0381(10) 0.0186(8) 0.0348(10) 0.0020(7) 0.0091(8) 0.0022(7)
Cl3 0.0504(12) 0.0294(10) 0.0259(9) -0.0006(7) 0.0044(8) 0.0019(8)
Cl4 0.0228(10) 0.0381(11) 0.0884(18) 0.0025(11) -0.0005(10) 0.0022(8)
Cl5 0.0517(13) 0.0469(12) 0.0353(11) -0.0007(9) 0.0055(9) 0.0107(10)
N1 0.020(3) 0.019(3) 0.020(3) -0.001(2) 0.001(2) 0.001(2)
N2 0.020(3) 0.020(3) 0.022(3) -0.002(2) 0.004(2) 0.000(2)
C1 0.024(3) 0.021(3) 0.019(3) 0.002(3) 0.004(3) 0.002(3)
C2 0.021(3) 0.023(4) 0.030(4) -0.001(3) -0.001(3) 0.003(3)
C3 0.027(4) 0.023(4) 0.033(4) -0.002(3) 0.004(3) -0.003(3)
C4 0.029(4) 0.021(3) 0.019(3) 0.000(3) 0.004(3) -0.001(3)
C5 0.025(4) 0.023(3) 0.019(3) 0.005(3) 0.005(3) 0.002(3)
C6 0.022(3) 0.025(4) 0.016(3) 0.000(3) 0.007(3) 0.002(3)
C7 0.025(3) 0.023(3) 0.019(3) 0.000(3) 0.009(3) 0.000(3)
C8 0.027(4) 0.022(4) 0.030(4) 0.001(3) 0.006(3) 0.002(3)
C9 0.025(4) 0.033(4) 0.021(3) 0.002(3) 0.002(3) 0.004(3)
C10 0.023(4) 0.029(4) 0.017(3) 0.000(3) 0.003(3) -0.001(3)
C11 0.022(3) 0.027(4) 0.010(3) -0.001(3) 0.002(3) -0.003(3)
C12 0.015(3) 0.027(4) 0.012(3) 0.002(3) -0.001(2) 0.002(3)
C13 0.019(3) 0.023(3) 0.019(3) 0.000(3) 0.006(3) -0.001(3)
C14 0.016(3) 0.023(3) 0.016(3) -0.001(3) 0.004(3) 0.000(3)
C15 0.023(3) 0.023(3) 0.024(4) -0.003(3) 0.009(3) -0.003(3)
C16 0.019(3) 0.024(4) 0.029(4) 0.001(3) 0.009(3) -0.002(3)
C17 0.024(4) 0.032(4) 0.018(3) 0.000(3) 0.001(3) -0.004(3)
C18 0.027(4) 0.027(4) 0.025(4) -0.008(3) 0.004(3) -0.008(3)
C19 0.027(4) 0.022(3) 0.024(4) -0.004(3) 0.007(3) -0.004(3)
C20 0.022(3) 0.023(3) 0.019(3) 0.000(3) 0.008(3) -0.002(3)
C21 0.018(3) 0.024(3) 0.020(3) -0.002(3) 0.007(3) -0.002(3)
C22 0.023(3) 0.023(3) 0.023(3) -0.001(3) 0.007(3) 0.000(3)
C23 0.031(4) 0.018(3) 0.036(4) -0.001(3) 0.017(3) -0.001(3)
C24 0.027(4) 0.027(4) 0.017(3) 0.004(3) 0.001(3) 0.002(3)
C25 0.023(3) 0.026(4) 0.021(3) -0.002(3) 0.004(3) -0.002(3)
C26 0.017(3) 0.022(3) 0.020(3) 0.001(3) 0.003(3) 0.003(3)
C27 0.047(11) 0.043(9) 0.041(11) 0.006(8) 0.014(9) -0.006(9)
C27A 0.033(9) 0.039(9) 0.038(11) 0.010(7) -0.007(9) 0.005(8)
C28 0.08(3) 0.054(11) 0.10(2) -0.02(2) 0.00(2) 0.02(2)

loop_
_atom_type_symbol
_atom_type_description
_atom_type_scat_dispersion_real
_atom_type_scat_dispersion_imag
_atom_type_scat_source
C C 0.0181 0.0091 'International Tables Vol C Tables 4.2.6.8 and 6.1.1.4'
H H 0.0000 0.0000 'International Tables Vol C Tables 4.2.6.8 and 6.1.1.4'
Cl Cl 0.3639 0.7018 'International Tables Vol C Tables 4.2.6.8 and 6.1.1.4'
N N 0.0311 0.0180 'International Tables Vol C Tables 4.2.6.8 and 6.1.1.4'
Zn Zn -1.5491 0.6778 'International Tables Vol C Tables 4.2.6.8 and 6.1.1.4'
O O 0.0492 0.0322 'International Tables Vol C Tables 4.2.6.8 and 6.1.1.4'

loop_
_geom_angle_atom_site_label_1
_geom_angle_atom_site_label_2
_geom_angle_atom_site_label_3
_geom_angle
_geom_angle_site_symmetry_1
_geom_angle_site_symmetry_3
_geom_angle_publ_flag
N2 Zn1 N1 80.2(2) . . ?
N2 Zn1 Cl4 114.41(17) . . ?
N1 Zn1 Cl4 114.98(17) . . ?
N2 Zn1 Cl3 108.09(17) . . ?
N1 Zn1 Cl3 113.13(16) . . ?
Cl4 Zn1 Cl3 119.39(10) . . ?
C28 O1 H1A 139.6 . . ?
C13 N1 C1 120.4(6) . . ?
C13 N1 Zn1 112.3(4) . . ?
C1 N1 Zn1 126.8(4) . . ?
C14 N2 C26 120.0(6) . . ?
C14 N2 Zn1 112.7(4) . . ?
C26 N2 Zn1 127.3(4) . . ?
N1 C1 C2 119.1(6) . . ?
N1 C1 C6 120.9(6) . . ?
C2 C1 C6 120.0(6) . . ?
C3 C2 C1 121.2(7) . . ?
C3 C2 H2A 119.4 . . ?
C1 C2 H2A 119.4 . . ?
C2 C3 C4 118.9(7) . . ?
C2 C3 H3A 120.5 . . ?
C4 C3 H3A 120.5 . . ?
C5 C4 C3 121.8(6) . . ?
C5 C4 Cl1 118.9(5) . . ?
C3 C4 Cl1 119.2(5) . . ?
C4 C5 C6 119.8(6) . . ?
C4 C5 H5A 120.1 . . ?
C6 C5 H5A 120.1 . . ?
C5 C6 C1 118.1(6) . . ?
C5 C6 C7 123.4(6) . . ?
C1 C6 C7 118.5(6) . . ?
C8 C7 C12 118.4(6) . . ?
C8 C7 C6 123.1(6) . . ?
C12 C7 C6 118.5(6) . . ?
C9 C8 C7 120.1(6) . . ?
C9 C8 H8A 119.9 . . ?
C7 C8 H8A 119.9 . . ?
C8 C9 C10 121.3(7) . . ?
C8 C9 H9A 119.4 . . ?
C10 C9 H9A 119.4 . . ?
C11 C10 C9 121.1(6) . . ?
C11 C10 H10A 119.5 . . ?
C9 C10 H10A 119.5 . . ?
C10 C11 C12 118.2(6) . . ?
C10 C11 C16 124.0(6) . . ?
C12 C11 C16 117.8(6) . . ?
C7 C12 C13 118.3(6) . . ?
C7 C12 C11 120.9(6) . . ?
C13 C12 C11 120.7(6) . . ?
N1 C13 C12 123.1(6) . . ?
N1 C13 C14 117.5(6) . . ?
C12 C13 C14 119.4(6) . . ?
N2 C14 C15 123.3(6) . . ?
N2 C14 C13 116.5(6) . . ?
C15 C14 C13 120.1(6) . . ?
C16 C15 C20 122.8(6) . . ?
C16 C15 C14 119.6(6) . . ?
C20 C15 C14 117.7(6) . . ?
C15 C16 C17 117.3(6) . . ?
C15 C16 C11 122.0(6) . . ?
C17 C16 C11 120.7(6) . . ?
C18 C17 C16 120.0(7) . . ?
C18 C17 H17A 120.0 . . ?
C16 C17 H17A 120.0 . . ?
C19 C18 C17 122.2(6) . . ?
C19 C18 H18A 118.9 . . ?
C17 C18 H18A 118.9 . . ?
C18 C19 C20 119.8(6) . . ?
C18 C19 H19A 120.1 . . ?
C20 C19 H19A 120.1 . . ?
C19 C20 C15 117.9(6) . . ?
C19 C20 C21 122.9(6) . . ?
C15 C20 C21 119.2(6) . . ?
C22 C21 C26 118.3(6) . . ?
C22 C21 C20 123.6(6) . . ?
C26 C21 C20 118.2(6) . . ?
C23 C22 C21 119.5(6) . . ?
C23 C22 H22A 120.2 . . ?
C21 C22 H22A 120.2 . . ?
C22 C23 C24 121.8(6) . . ?
C22 C23 Cl2 118.7(6) . . ?
C24 C23 Cl2 119.5(6) . . ?
C25 C24 C23 120.5(6) . . ?
C25 C24 H24A 119.7 . . ?
C23 C24 H24A 119.7 . . ?
C24 C25 C26 119.1(6) . . ?
C24 C25 H25A 120.4 . . ?
C26 C25 H25A 120.4 . . ?
N2 C26 C25 117.6(6) . . ?
N2 C26 C21 121.7(6) . . ?
C25 C26 C21 120.7(6) . . ?
C27 C27 Cl5 112.3(13) 2_657 . ?
C27 C27 H27A 109.1 2_657 . ?
Cl5 C27 H27A 109.1 . . ?
C27 C27 H27B 109.1 2_657 . ?
Cl5 C27 H27B 109.1 . . ?
H27A C27 H27B 107.9 . . ?
C27A C27A Cl5 111.8(12) 2_657 . ?
C27A C27A H27C 109.3 2_657 . ?
Cl5 C27A H27C 109.3 . . ?
C27A C27A H27D 109.3 2_657 . ?
Cl5 C27A H27D 109.3 . . ?
H27C C27A H27D 107.9 . . ?
O1 C28 H28A 109.5 . . ?
O1 C28 H28B 109.5 . . ?
H28A C28 H28B 109.5 . . ?
O1 C28 H28C 109.5 . . ?
H28A C28 H28C 109.5 . . ?
H28B C28 H28C 109.5 . . ?

loop_
_geom_bond_atom_site_label_1
_geom_bond_atom_site_label_2
_geom_bond_distance
_geom_bond_site_symmetry_2
_geom_bond_publ_flag
Zn1 N2 2.069(6) . ?
Zn1 N1 2.077(5) . ?
Zn1 Cl4 2.193(2) . ?
Zn1 Cl3 2.218(2) . ?
O1 C28 1.451(10) . ?
O1 H1A 0.960(10) . ?
Cl1 C4 1.737(7) . ?
Cl2 C23 1.734(7) . ?
Cl5 C27 1.761(9) . ?
Cl5 C27A 1.764(9) . ?
N1 C13 1.315(9) . ?
N1 C1 1.378(9) . ?
N2 C14 1.329(9) . ?
N2 C26 1.370(9) . ?
C1 C2 1.390(10) . ?
C1 C6 1.429(9) . ?
C2 C3 1.369(10) . ?
C2 H2A 0.9500 . ?
C3 C4 1.397(10) . ?
C3 H3A 0.9500 . ?
C4 C5 1.378(10) . ?
C5 C6 1.406(10) . ?
C5 H5A 0.9500 . ?
C6 C7 1.440(10) . ?
C7 C8 1.407(10) . ?
C7 C12 1.409(10) . ?
C8 C9 1.373(10) . ?
C8 H8A 0.9500 . ?
C9 C10 1.401(10) . ?
C9 H9A 0.9500 . ?
C10 C11 1.363(10) . ?
C10 H10A 0.9500 . ?
C11 C12 1.439(9) . ?
C11 C16 1.482(10) . ?
C12 C13 1.436(9) . ?
C13 C14 1.468(9) . ?
C14 C15 1.441(9) . ?
C15 C16 1.394(10) . ?
C15 C20 1.413(10) . ?
C16 C17 1.405(10) . ?
C17 C18 1.397(10) . ?
C17 H17A 0.9500 . ?
C18 C19 1.362(10) . ?
C18 H18A 0.9500 . ?
C19 C20 1.402(10) . ?
C19 H19A 0.9500 . ?
C20 C21 1.442(10) . ?
C21 C22 1.404(10) . ?
C21 C26 1.430(9) . ?
C22 C23 1.389(10) . ?
C22 H22A 0.9500 . ?
C23 C24 1.394(10) . ?
C24 C25 1.365(10) . ?
C24 H24A 0.9500 . ?
C25 C26 1.422(10) . ?
C25 H25A 0.9500 . ?
C27 C27 1.54(4) 2_657 ?
C27 H27A 0.9900 . ?
C27 H27B 0.9900 . ?
C27A C27A 1.49(3) 2_657 ?
C27A H27C 0.9900 . ?
C27A H27D 0.9900 . ?
C28 H28A 0.9800 . ?
C28 H28B 0.9800 . ?
C28 H28C 0.9800 . ?

loop_
_geom_torsion_atom_site_label_1
_geom_torsion_atom_site_label_2
_geom_torsion_atom_site_label_3
_geom_torsion_atom_site_label_4
_geom_torsion
_geom_torsion_site_symmetry_1
_geom_torsion_site_symmetry_2
_geom_torsion_site_symmetry_3
_geom_torsion_site_symmetry_4
_geom_torsion_publ_flag
C13 N1 C1 C2 -175.4(6) . . . . ?
Zn1 N1 C1 C2 13.5(9) . . . . ?
C13 N1 C1 C6 4.8(10) . . . . ?
Zn1 N1 C1 C6 -166.4(5) . . . . ?
N1 C1 C2 C3 -177.4(7) . . . . ?
C6 C1 C2 C3 2.5(11) . . . . ?
C1 C2 C3 C4 0.8(11) . . . . ?
C2 C3 C4 C5 -2.6(11) . . . . ?
C2 C3 C4 Cl1 176.8(6) . . . . ?
C3 C4 C5 C6 1.0(11) . . . . ?
Cl1 C4 C5 C6 -178.4(5) . . . . ?
C4 C5 C6 C1 2.3(10) . . . . ?
C4 C5 C6 C7 -178.4(6) . . . . ?
N1 C1 C6 C5 175.9(6) . . . . ?
C2 C1 C6 C5 -4.0(10) . . . . ?
N1 C1 C6 C7 -3.5(9) . . . . ?
C2 C1 C6 C7 176.6(6) . . . . ?
C5 C6 C7 C8 0.6(10) . . . . ?
C1 C6 C7 C8 179.9(6) . . . . ?
C5 C6 C7 C12 179.5(6) . . . . ?
C1 C6 C7 C12 -1.2(9) . . . . ?
C12 C7 C8 C9 1.5(10) . . . . ?
C6 C7 C8 C9 -179.6(7) . . . . ?
C7 C8 C9 C10 -2.0(11) . . . . ?
C8 C9 C10 C11 0.7(11) . . . . ?
C9 C10 C11 C12 0.9(10) . . . . ?
C9 C10 C11 C16 -178.4(6) . . . . ?
C8 C7 C12 C13 -176.6(6) . . . . ?
C6 C7 C12 C13 4.5(9) . . . . ?
C8 C7 C12 C11 0.1(10) . . . . ?
C6 C7 C12 C11 -178.8(6) . . . . ?
C10 C11 C12 C7 -1.3(9) . . . . ?
C16 C11 C12 C7 178.1(6) . . . . ?
C10 C11 C12 C13 175.3(6) . . . . ?
C16 C11 C12 C13 -5.4(9) . . . . ?
C1 N1 C13 C12 -1.2(10) . . . . ?
Zn1 N1 C13 C12 171.1(5) . . . . ?
C1 N1 C13 C14 179.1(6) . . . . ?
Zn1 N1 C13 C14 -8.5(7) . . . . ?
C7 C12 C13 N1 -3.5(10) . . . . ?
C11 C12 C13 N1 179.8(6) . . . . ?
C7 C12 C13 C14 176.2(6) . . . . ?
C11 C12 C13 C14 -0.5(9) . . . . ?
C26 N2 C14 C15 -0.4(10) . . . . ?
Zn1 N2 C14 C15 -177.8(5) . . . . ?
C26 N2 C14 C13 -178.3(6) . . . . ?
Zn1 N2 C14 C13 4.3(7) . . . . ?
N1 C13 C14 N2 3.0(9) . . . . ?
C12 C13 C14 N2 -176.7(6) . . . . ?
N1 C13 C14 C15 -175.0(6) . . . . ?
C12 C13 C14 C15 5.3(9) . . . . ?
N2 C14 C15 C16 178.3(6) . . . . ?
C13 C14 C15 C16 -3.9(9) . . . . ?
N2 C14 C15 C20 -0.5(10) . . . . ?
C13 C14 C15 C20 177.3(6) . . . . ?
C20 C15 C16 C17 -2.2(10) . . . . ?
C14 C15 C16 C17 179.1(6) . . . . ?
C20 C15 C16 C11 176.5(6) . . . . ?
C14 C15 C16 C11 -2.3(10) . . . . ?
C10 C11 C16 C15 -173.8(6) . . . . ?
C12 C11 C16 C15 6.9(9) . . . . ?
C10 C11 C16 C17 4.9(10) . . . . ?
C12 C11 C16 C17 -174.4(6) . . . . ?
C15 C16 C17 C18 0.6(10) . . . . ?
C11 C16 C17 C18 -178.1(6) . . . . ?
C16 C17 C18 C19 1.0(11) . . . . ?
C17 C18 C19 C20 -0.9(11) . . . . ?
C18 C19 C20 C15 -0.7(10) . . . . ?
C18 C19 C20 C21 179.4(6) . . . . ?
C16 C15 C20 C19 2.3(10) . . . . ?
C14 C15 C20 C19 -179.0(6) . . . . ?
C16 C15 C20 C21 -177.8(6) . . . . ?
C14 C15 C20 C21 1.0(9) . . . . ?
C19 C20 C21 C22 -0.9(10) . . . . ?
C15 C20 C21 C22 179.2(6) . . . . ?
C19 C20 C21 C26 179.4(6) . . . . ?
C15 C20 C21 C26 -0.6(9) . . . . ?
C26 C21 C22 C23 -0.3(9) . . . . ?
C20 C21 C22 C23 -180.0(6) . . . . ?
C21 C22 C23 C24 1.2(10) . . . . ?
C21 C22 C23 Cl2 -179.4(5) . . . . ?
C22 C23 C24 C25 -1.1(11) . . . . ?
Cl2 C23 C24 C25 179.5(5) . . . . ?
C23 C24 C25 C26 0.2(10) . . . . ?
C14 N2 C26 C25 -178.6(6) . . . . ?
Zn1 N2 C26 C25 -1.6(9) . . . . ?
C14 N2 C26 C21 0.9(10) . . . . ?
Zn1 N2 C26 C21 177.9(5) . . . . ?
C24 C25 C26 N2 -179.8(6) . . . . ?
C24 C25 C26 C21 0.7(10) . . . . ?
C22 C21 C26 N2 179.9(6) . . . . ?
C20 C21 C26 N2 -0.4(9) . . . . ?
C22 C21 C26 C25 -0.6(9) . . . . ?
C20 C21 C26 C25 179.1(6) . . . . ?
